data_7160556
loop_
_publ_author_name
'Prieto-Casta&#xf1;eda, Alejandro'
'Martin, Harlei'
'Manna, Tapasi'
'Beswick, Laura'
'McLean, Joshua T.'
'Pongener, Imlirenla'
'Gonz&#xe1;lez, In&#xe9;s Rabad&#xe1;n'
'Twamley, Brendan'
'Miller, Gavin J.'
'Scanlan, Eoin M.'

_publ_section_title
;
 Photoinitiated thiol-ene mediated functionalisation of 4,5-enoses.
;
_journal_issue 22
_journal_name_full 'Organic &amp; biomolecular chemistry'
_journal_page_first 5332
_journal_page_last 5338
_journal_paper_doi 10.1039/d5ob00507h
_journal_volume 23
_journal_year 2025
_chemical_absolute_configuration ad
_chemical_formula_moiety 'C13 H18 O8 S2'
_chemical_formula_sum 'C13 H18 O8 S2'
_chemical_formula_weight 366.39
_space_group_crystal_system monoclinic
_space_group_IT_number 4
_space_group_name_Hall 'P 2yb'
_space_group_name_H-M_alt 'P 1 21 1'
_atom_sites_solution_hydrogens mixed
_atom_sites_solution_primary dual
_atom_sites_solution_secondary difmap
_audit_creation_date 2024-05-20
_audit_creation_method
;
Olex2 1.5
(compiled 2024.02.16 svn.r378c4104 for OlexSys, GUI svn.r6928)
;
_audit_update_record
;
2024-10-08 deposited with the CCDC.	2025-05-13 downloaded from the CCDC.
;
_cell_angle_alpha 90
_cell_angle_beta 94.130(3)
_cell_angle_gamma 90
_cell_formula_units_Z 2
_cell_length_a 9.1441(5)
_cell_length_b 8.1239(4)
_cell_length_c 11.0985(5)
_cell_measurement_reflns_used 3743
_cell_measurement_temperature 100(2)
_cell_measurement_theta_max 69.507
_cell_measurement_theta_min 4.849
_cell_volume 822.32(7)
_computing_cell_refinement 'SAINT v8.38A (Bruker, 2016)'
_computing_data_collection 'APEX 4 (Bruker, 2021)'
_computing_data_reduction 'SAINT v8.37A (Bruker, 2016)'
_computing_molecular_graphics 'Olex2 1.5 (Dolomanov et al., 2009)'
_computing_publication_material 'Olex2 1.5 (Dolomanov et al., 2009)'
_computing_structure_refinement 'XL  (Sheldrick, 2008)'
_computing_structure_solution 'XT  (Sheldrick, 2015)'
_diffrn_ambient_temperature 100(2)
_diffrn_detector 'CCD area detector'
_diffrn_detector_area_resol_mean 8.33
_diffrn_detector_type APEX2
_diffrn_measured_fraction_theta_full 0.999
_diffrn_measured_fraction_theta_max 0.992
_diffrn_measurement_device 'Kappa diffractometer'
_diffrn_measurement_device_type 'Bruker APEX2 Kappa Duo'
_diffrn_measurement_method '\w and \f scans'
_diffrn_radiation_collimation 'focusing mirrors'
_diffrn_radiation_detector APEX2
_diffrn_radiation_monochromator 'mirror optics'
_diffrn_radiation_probe x-ray
_diffrn_radiation_type 'Cu K\a'
_diffrn_radiation_wavelength 1.54178
_diffrn_radiation_xray_symbol K-L~3~
_diffrn_reflns_av_R_equivalents 0.0610
_diffrn_reflns_av_unetI/netI 0.0512
_diffrn_reflns_Laue_measured_fraction_full 0.999
_diffrn_reflns_Laue_measured_fraction_max 0.992
_diffrn_reflns_limit_h_max 11
_diffrn_reflns_limit_h_min -11
_diffrn_reflns_limit_k_max 9
_diffrn_reflns_limit_k_min -9
_diffrn_reflns_limit_l_max 13
_diffrn_reflns_limit_l_min -13
_diffrn_reflns_number 12870
_diffrn_reflns_point_group_measured_fraction_full 0.996
_diffrn_reflns_point_group_measured_fraction_max 0.984
_diffrn_reflns_theta_full 67.679
_diffrn_reflns_theta_max 70.347
_diffrn_reflns_theta_min 3.993
_diffrn_source 'microfocus sealed X-ray tube'
_diffrn_source_current 0.6
_diffrn_source_power 0.029778
_diffrn_source_type 'Incoatec I\ms'
_diffrn_source_voltage 49.63
_exptl_absorpt_coefficient_mu 3.296
_exptl_absorpt_correction_T_max 0.7533
_exptl_absorpt_correction_T_min 0.5710
_exptl_absorpt_correction_type multi-scan
_exptl_absorpt_process_details
;
SADABS (Krause, 2015) was used for absorption correction.
wR2(int) was 0.1078 before and 0.0750 after correction.
The Ratio of minimum to maximum transmission is 0.7580.
The \l/2 correction factor is Not present.
;
_exptl_crystal_colour colourless
_exptl_crystal_colour_primary colourless
_exptl_crystal_density_diffrn 1.480
_exptl_crystal_density_method 'not measured'
_exptl_crystal_description plate
_exptl_crystal_F_000 384
_exptl_crystal_size_max 0.358
_exptl_crystal_size_mid 0.034
_exptl_crystal_size_min 0.032
_refine_diff_density_max 0.282
_refine_diff_density_min -0.180
_refine_diff_density_rms 0.052
_refine_ls_abs_structure_details
;
 Flack x determined using 1130 quotients [(I+)-(I-)]/[(I+)+(I-)]
 (Parsons, Flack and Wagner, Acta Cryst. B69 (2013) 249-259).
;
_refine_ls_abs_structure_Flack 0.01(4)
_refine_ls_extinction_method none
_refine_ls_goodness_of_fit_ref 1.079
_refine_ls_hydrogen_treatment mixed
_refine_ls_matrix_type full
_refine_ls_number_parameters 316
_refine_ls_number_reflns 3072
_refine_ls_number_restraints 475
_refine_ls_restrained_S_all 1.010
_refine_ls_R_factor_all 0.0602
_refine_ls_R_factor_gt 0.0530
_refine_ls_shift/su_max 0.000
_refine_ls_shift/su_mean 0.000
_refine_ls_structure_factor_coef Fsqd
_refine_ls_weighting_details 'w=1/[\s^2^(Fo^2^)+(0.0935P)^2^+0.1507P] where P=(Fo^2^+2Fc^2^)/3'
_refine_ls_weighting_scheme calc
_refine_ls_wR_factor_gt 0.1413
_refine_ls_wR_factor_ref 0.1476
_reflns_Friedel_coverage 0.843
_reflns_Friedel_fraction_full 0.992
_reflns_Friedel_fraction_max 0.974
_reflns_number_gt 2725
_reflns_number_total 3072
_reflns_threshold_expression 'I > 2\s(I)'
_cod_data_source_file d5ob00507h3.cif
_cod_data_source_block tcd2284
_cod_depositor_comments 'Adding full bibliography for 7160555--7160558.cif.'
_cod_database_code 7160556
_shelx_shelxl_version_number 2019/1
_shelx_space_group_comment
;
The symmetry employed for this shelxl refinement is uniquely defined
by the following loop, which should always be used as a source of
symmetry information in preference to the above space-group names.
They are only intended as comments.
;
_shelx_estimated_absorpt_t_max 0.902
_shelx_estimated_absorpt_t_min 0.385
_olex2_refinement_description
;
1. Fixed Uiso
 At 1.2 times of:
  All C(H) groups, All C(H,H) groups
 At 1.5 times of:
  All C(H,H,H) groups
2. Restrained distances
 O8-H8
 1 with sigma of 0.01
 C2B-C3 \\sim C2A-C3
 with sigma of 0.02
 S2B-C2B \\sim S2A-C2A
 with sigma of 0.02
 S2B-C9B \\sim S2A-C9A
 with sigma of 0.02
 C9B-C8B \\sim C8A-C9A
 with sigma of 0.02
 S1B-C8B \\sim S1A-C8A
 with sigma of 0.02
 S1B-C1B \\sim S1A-C1A
 with sigma of 0.02
 C1A-C2A \\sim C2B-C1B
 with sigma of 0.02
 C1A-C11A \\sim C1B-C11B
 with sigma of 0.02
 O1A-C1A \\sim O1B-C1B
 with sigma of 0.02
 O1B-C5 \\sim O1A-C5
 with sigma of 0.02
 O2B-C11B \\sim O2A-C11A
 with sigma of 0.02
 O3B-C11B \\sim O3A-C11A
 with sigma of 0.02
 O2A-C14A \\sim O2B-C14B
 with sigma of 0.02
3. Uiso/Uaniso restraints and constraints
S1A \\sim O1A \\sim C1A \\sim S2A \\sim O2A \\sim C2A \\sim O3A \\sim C8A \\sim
C9A \\sim C11A \\sim C14A \\sim S1B \\sim O1B \\sim C1B \\sim S2B \\sim O2B
\\sim C2B \\sim O3B \\sim C8B \\sim C9B \\sim C11B \\sim C14B: within 2A with
sigma of 0.04 and sigma for terminal atoms of 0.08 within 2A
4. Rigid body (RIGU) restrains
 S1A, O1A, C1A, S2A, O2A, C2A, O3A, C8A, C9A, C11A, C14A, S1B, O1B, C1B, S2B,
 O2B, C2B, O3B, C8B, C9B, C11B, C14B
 with sigma for 1-2 distances of 0.004 and sigma for 1-3 distances of 0.004
5. Others
 Sof(H3B)=Sof(H5B)=Sof(S1B)=Sof(O1B)=Sof(C1B)=Sof(S2B)=Sof(O2B)=Sof(C2B)=
 Sof(H2B)=Sof(O3B)=Sof(C8B)=Sof(H8BA)=Sof(H8BB)=Sof(C9B)=Sof(H9BA)=Sof(H9BB)=
 Sof(C11B)=Sof(C14B)=Sof(H14D)=Sof(H14E)=Sof(H14F)=1-FVAR(1)
 Sof(H3A)=Sof(H5A)=Sof(S1A)=Sof(O1A)=Sof(C1A)=Sof(S2A)=Sof(O2A)=Sof(C2A)=
 Sof(H2A)=Sof(O3A)=Sof(C8A)=Sof(H8AA)=Sof(H8AB)=Sof(C9A)=Sof(H9AA)=Sof(H9AB)=
 Sof(C11A)=Sof(C14A)=Sof(H14A)=Sof(H14B)=Sof(H14C)=FVAR(1)
6.a Ternary CH refined with riding coordinates:
 C3(H3B), C3(H3A), C4(H4), C5(H5B), C5(H5A), C2A(H2A), C2B(H2B)
6.b Secondary CH2 refined with riding coordinates:
 C8A(H8AA,H8AB), C9A(H9AA,H9AB), C8B(H8BA,H8BB), C9B(H9BA,H9BB)
6.c Idealised Me refined as rotating group:
 C18(H18A,H18B,H18C), C22(H22A,H22B,H22C), C14A(H14A,H14B,H14C), C14B(H14D,
 H14E,H14F)
;
_olex2_exptl_crystal_mounting_method 'mounted in oil on a MiTiGen microloop '
_olex2_submission_original_sample_id IRG_APC_039
_olex2_submission_special_instructions 'No special instructions were received'

loop_
_space_group_symop_operation_xyz
'x, y, z'
'-x, y+1/2, -z'

loop_
_atom_site_label
_atom_site_type_symbol
_atom_site_fract_x
_atom_site_fract_y
_atom_site_fract_z
_atom_site_U_iso_or_equiv
_atom_site_adp_type
_atom_site_occupancy
_atom_site_site_symmetry_order
_atom_site_calc_flag
_atom_site_refinement_flags_posn
_atom_site_refinement_flags_adp
_atom_site_refinement_flags_occupancy
_atom_site_disorder_assembly
_atom_site_disorder_group
C3 C 0.3267(7) 0.4627(8) 0.6657(5) 0.0441(12) Uani 1 1 d D . . . .
H3B H 0.384050 0.562446 0.645292 0.053 Uiso 0.391(10) 1 calc R U P A 2
H3A H 0.395756 0.551381 0.643615 0.053 Uiso 0.609(10) 1 calc R U P A 1
O4 O 0.3098(5) 0.3471(6) 0.5677(3) 0.0481(9) Uani 1 1 d . . . . .
C4 C 0.3939(6) 0.3723(9) 0.7743(5) 0.0479(13) Uani 1 1 d . . . . .
H4 H 0.339293 0.267356 0.785333 0.057 Uiso 1 1 calc R U . . .
O5 O 0.4430(5) 0.5082(6) 0.4521(3) 0.0508(10) Uani 1 1 d . . . . .
C5 C 0.3949(7) 0.4743(10) 0.8892(5) 0.0520(14) Uani 1 1 d D . . . .
H5B H 0.454234 0.577591 0.887464 0.062 Uiso 0.391(10) 1 calc R U P A 2
H5A H 0.472244 0.560883 0.885733 0.062 Uiso 0.609(10) 1 calc R U P A 1
O6 O 0.5443(4) 0.3361(6) 0.7538(3) 0.0474(9) Uani 1 1 d . . . . .
O7 O 0.5206(7) 0.0846(7) 0.8310(4) 0.0712(15) Uani 1 1 d . . . . .
O8 O 0.4329(5) 0.3726(8) 0.9860(4) 0.0626(12) Uani 1 1 d D . . . .
H8 H 0.467(11) 0.449(10) 1.053(6) 0.09(3) Uiso 1 1 d D . . . .
C16 C 0.3711(6) 0.3866(8) 0.4632(4) 0.0416(12) Uani 1 1 d . . . . .
C18 C 0.3321(7) 0.2618(8) 0.3691(5) 0.0451(12) Uani 1 1 d . . . . .
H18A H 0.354531 0.151648 0.401385 0.068 Uiso 1 1 calc R U . . .
H18B H 0.388744 0.281739 0.298851 0.068 Uiso 1 1 calc R U . . .
H18C H 0.227134 0.269302 0.344682 0.068 Uiso 1 1 calc R U . . .
C20 C 0.5987(8) 0.1900(8) 0.7926(5) 0.0545(16) Uani 1 1 d . . . . .
C22 C 0.7575(9) 0.1775(10) 0.7824(6) 0.0658(19) Uani 1 1 d . . . . .
H22A H 0.776545 0.150487 0.698871 0.099 Uiso 1 1 calc R U . . .
H22B H 0.797827 0.090769 0.836425 0.099 Uiso 1 1 calc R U . . .
H22C H 0.804000 0.282768 0.804939 0.099 Uiso 1 1 calc R U . . .
S1A S 0.2960(10) 0.8342(9) 0.7906(9) 0.0479(16) Uani 0.609(10) 1 d D U P A 1
O1A O 0.2518(12) 0.5577(16) 0.9019(13) 0.045(3) Uani 0.609(10) 1 d D U P A 1
C1A C 0.1828(13) 0.6509(17) 0.8059(13) 0.042(3) Uani 0.609(10) 1 d D U P A 1
S2A S 0.0850(18) 0.6507(12) 0.5620(13) 0.0433(18) Uani 0.609(10) 1 d D U P A 1
O2A O -0.0387(8) 0.5652(10) 0.8831(7) 0.049(2) Uani 0.609(10) 1 d D U P A 1
C2A C 0.1784(14) 0.542(2) 0.6911(13) 0.038(3) Uani 0.609(10) 1 d D U P A 1
H2A H 0.112583 0.448173 0.708083 0.046 Uiso 0.609(10) 1 calc R U P A 1
O3A O -0.0169(8) 0.8334(10) 0.8496(8) 0.060(2) Uani 0.609(10) 1 d D U P A 1
C8A C 0.209(2) 0.933(2) 0.6589(16) 0.048(4) Uani 0.609(10) 1 d D U P A 1
H8AA H 0.107214 0.961610 0.674346 0.058 Uiso 0.609(10) 1 calc R U P A 1
H8AB H 0.262022 1.036736 0.643493 0.058 Uiso 0.609(10) 1 calc R U P A 1
C9A C 0.209(3) 0.824(3) 0.549(2) 0.047(4) Uani 0.609(10) 1 d D U P A 1
H9AA H 0.309537 0.783293 0.539298 0.057 Uiso 0.609(10) 1 calc R U P A 1
H9AB H 0.177812 0.889414 0.475777 0.057 Uiso 0.609(10) 1 calc R U P A 1
C11A C 0.0313(10) 0.6973(13) 0.8480(9) 0.042(2) Uani 0.609(10) 1 d D U P A 1
C14A C -0.1756(11) 0.5964(15) 0.9370(9) 0.051(3) Uani 0.609(10) 1 d D U P A 1
H14A H -0.252614 0.619718 0.873302 0.077 Uiso 0.609(10) 1 calc R U P A 1
H14B H -0.163924 0.691191 0.991450 0.077 Uiso 0.609(10) 1 calc R U P A 1
H14C H -0.202879 0.499311 0.982806 0.077 Uiso 0.609(10) 1 calc R U P A 1
S1B S 0.2802(16) 0.7916(14) 0.8075(12) 0.0402(19) Uani 0.391(10) 1 d D U P A 2
O1B O 0.2413(17) 0.501(2) 0.904(2) 0.042(4) Uani 0.391(10) 1 d D U P A 2
C1B C 0.1802(19) 0.595(2) 0.8066(19) 0.040(4) Uani 0.391(10) 1 d D U P A 2
S2B S 0.085(3) 0.611(2) 0.558(2) 0.047(3) Uani 0.391(10) 1 d D U P A 2
O2B O 0.0104(11) 0.7082(16) 0.9300(11) 0.056(3) Uani 0.391(10) 1 d D U P A 2
C2B C 0.170(2) 0.502(4) 0.688(2) 0.043(6) Uani 0.391(10) 1 d D U P A 2
H2B H 0.115949 0.396366 0.698720 0.051 Uiso 0.391(10) 1 calc R U P A 2
O3B O -0.0764(12) 0.5230(16) 0.7962(12) 0.057(3) Uani 0.391(10) 1 d D U P A 2
C8B C 0.194(4) 0.895(4) 0.676(2) 0.052(6) Uani 0.391(10) 1 d D U P A 2
H8BA H 0.093031 0.923995 0.693990 0.063 Uiso 0.391(10) 1 calc R U P A 2
H8BB H 0.247559 0.999846 0.665626 0.063 Uiso 0.391(10) 1 calc R U P A 2
C9B C 0.187(5) 0.803(5) 0.556(3) 0.045(6) Uani 0.391(10) 1 d D U P A 2
H9BA H 0.288347 0.779276 0.534917 0.054 Uiso 0.391(10) 1 calc R U P A 2
H9BB H 0.140972 0.875472 0.492541 0.054 Uiso 0.391(10) 1 calc R U P A 2
C11B C 0.0188(16) 0.604(2) 0.8399(14) 0.043(3) Uani 0.391(10) 1 d D U P A 2
C14B C -0.1338(17) 0.705(3) 0.9840(18) 0.059(4) Uani 0.391(10) 1 d D U P A 2
H14D H -0.212204 0.726227 0.920907 0.089 Uiso 0.391(10) 1 calc R U P A 2
H14E H -0.135545 0.790676 1.046278 0.089 Uiso 0.391(10) 1 calc R U P A 2
H14F H -0.148696 0.597263 1.020368 0.089 Uiso 0.391(10) 1 calc R U P A 2

loop_
_atom_site_aniso_label
_atom_site_aniso_U_11
_atom_site_aniso_U_22
_atom_site_aniso_U_33
_atom_site_aniso_U_23
_atom_site_aniso_U_13
_atom_site_aniso_U_12
C3 0.046(3) 0.052(3) 0.033(3) -0.006(2) -0.004(2) -0.011(2)
O4 0.063(2) 0.052(2) 0.0277(17) 0.0005(15) -0.0047(15) -0.0179(19)
C4 0.047(3) 0.064(4) 0.032(3) -0.002(2) -0.002(2) -0.013(3)
O5 0.062(3) 0.057(2) 0.0332(19) 0.0005(17) -0.0002(17) -0.016(2)
C5 0.042(3) 0.079(4) 0.034(3) -0.007(2) -0.005(2) 0.002(3)
O6 0.056(2) 0.049(2) 0.0355(18) -0.0016(15) -0.0029(16) -0.0017(18)
O7 0.105(4) 0.063(3) 0.043(2) 0.009(2) -0.015(2) -0.013(3)
O8 0.061(3) 0.090(3) 0.035(2) -0.007(2) -0.0076(18) 0.003(2)
C16 0.043(3) 0.050(3) 0.030(2) 0.005(2) -0.005(2) -0.002(2)
C18 0.049(3) 0.049(3) 0.036(3) 0.000(2) -0.003(2) 0.001(2)
C20 0.083(5) 0.051(3) 0.027(2) -0.005(2) -0.014(3) 0.001(3)
C22 0.086(5) 0.059(4) 0.049(3) -0.009(3) -0.018(3) 0.017(3)
S1A 0.040(2) 0.048(4) 0.055(4) -0.015(2) -0.003(2) 0.000(2)
O1A 0.038(4) 0.059(7) 0.036(4) -0.001(5) -0.004(3) -0.003(4)
C1A 0.038(4) 0.046(6) 0.040(5) -0.006(4) -0.004(3) 0.000(4)
S2A 0.045(2) 0.045(5) 0.038(2) 0.003(3) -0.0117(14) -0.011(3)
O2A 0.048(4) 0.054(4) 0.047(4) -0.002(3) 0.008(3) 0.003(3)
C2A 0.036(5) 0.040(8) 0.037(5) 0.004(4) -0.008(4) -0.019(4)
O3A 0.043(4) 0.052(4) 0.086(5) -0.003(3) 0.011(3) 0.005(3)
C8A 0.047(7) 0.041(7) 0.056(7) 0.001(5) -0.003(6) -0.002(5)
C9A 0.046(10) 0.045(7) 0.051(7) 0.001(5) 0.001(6) -0.013(5)
C11A 0.037(4) 0.051(5) 0.035(5) -0.007(4) -0.006(3) -0.002(3)
C14A 0.045(5) 0.067(7) 0.042(5) 0.005(5) 0.009(4) 0.005(4)
S1B 0.042(4) 0.042(5) 0.037(3) -0.003(3) 0.003(2) 0.000(3)
O1B 0.036(6) 0.055(11) 0.035(6) 0.007(7) 0.000(4) -0.013(6)
C1B 0.032(6) 0.050(9) 0.038(7) 0.002(6) 0.002(5) -0.009(5)
S2B 0.052(4) 0.042(7) 0.045(4) 0.004(5) -0.010(3) -0.021(5)
O2B 0.038(5) 0.076(7) 0.055(7) -0.017(5) 0.014(4) -0.007(4)
C2B 0.048(10) 0.044(11) 0.036(7) -0.001(6) -0.002(6) -0.020(7)
O3B 0.039(5) 0.072(7) 0.059(7) -0.014(5) 0.007(4) -0.013(5)
C8B 0.052(11) 0.045(12) 0.059(9) 0.001(7) 0.011(8) 0.000(9)
C9B 0.034(11) 0.053(12) 0.050(10) 0.001(7) 0.011(7) 0.002(8)
C11B 0.035(6) 0.052(8) 0.041(6) 0.002(6) 0.006(4) -0.005(5)
C14B 0.038(7) 0.082(12) 0.059(9) -0.010(9) 0.017(6) -0.001(7)

loop_
_atom_type_symbol
_atom_type_description
_atom_type_scat_dispersion_real
_atom_type_scat_dispersion_imag
_atom_type_scat_source
C C 0.0181 0.0091 'International Tables Vol C Tables 4.2.6.8 and 6.1.1.4'
H H 0.0000 0.0000 'International Tables Vol C Tables 4.2.6.8 and 6.1.1.4'
O O 0.0492 0.0322 'International Tables Vol C Tables 4.2.6.8 and 6.1.1.4'
S S 0.3331 0.5567 'International Tables Vol C Tables 4.2.6.8 and 6.1.1.4'

loop_
_exptl_crystal_face_index_h
_exptl_crystal_face_index_k
_exptl_crystal_face_index_l
_exptl_crystal_face_perp_dist
-2.00 0.00 -1.00 0.0060
2.00 0.00 1.00 0.0160
1.00 0.00 -2.00 0.0160
-1.00 0.00 2.00 0.0140
0.00 1.00 0.00 0.1790
0.00 -1.00 0.00 0.1520

loop_
_geom_angle_atom_site_label_1
_geom_angle_atom_site_label_2
_geom_angle_atom_site_label_3
_geom_angle
_geom_angle_site_symmetry_1
_geom_angle_site_symmetry_3
_geom_angle_publ_flag
O4 C3 H3B 112.8 . . ?
O4 C3 H3A 108.7 . . ?
O4 C3 C4 107.7(5) . . ?
O4 C3 C2A 111.3(7) . . ?
O4 C3 C2B 102.1(11) . . ?
C4 C3 H3B 112.8 . . ?
C4 C3 H3A 108.7 . . ?
C4 C3 C2A 111.8(7) . . ?
C4 C3 C2B 108.1(11) . . ?
C2A C3 H3A 108.7 . . ?
C2B C3 H3B 112.8 . . ?
C16 O4 C3 117.5(4) . . ?
C3 C4 H4 109.6 . . ?
C3 C4 C5 112.6(5) . . ?
C5 C4 H4 109.6 . . ?
O6 C4 C3 108.2(4) . . ?
O6 C4 H4 109.6 . . ?
O6 C4 C5 107.2(4) . . ?
C4 C5 H5B 114.3 . . ?
C4 C5 H5A 108.2 . . ?
O8 C5 C4 108.2(6) . . ?
O8 C5 H5B 114.3 . . ?
O8 C5 H5A 108.2 . . ?
O8 C5 O1A 111.9(7) . . ?
O8 C5 O1B 101.0(9) . . ?
O1A C5 C4 112.0(7) . . ?
O1A C5 H5A 108.2 . . ?
O1B C5 C4 103.4(10) . . ?
O1B C5 H5B 114.3 . . ?
C20 O6 C4 117.7(5) . . ?
C5 O8 H8 105(6) . . ?
O4 C16 C18 110.3(5) . . ?
O5 C16 O4 123.0(5) . . ?
O5 C16 C18 126.7(5) . . ?
C16 C18 H18A 109.5 . . ?
C16 C18 H18B 109.5 . . ?
C16 C18 H18C 109.5 . . ?
H18A C18 H18B 109.5 . . ?
H18A C18 H18C 109.5 . . ?
H18B C18 H18C 109.5 . . ?
O6 C20 C22 112.4(6) . . ?
O7 C20 O6 121.4(7) . . ?
O7 C20 C22 126.2(7) . . ?
C20 C22 H22A 109.5 . . ?
C20 C22 H22B 109.5 . . ?
C20 C22 H22C 109.5 . . ?
H22A C22 H22B 109.5 . . ?
H22A C22 H22C 109.5 . . ?
H22B C22 H22C 109.5 . . ?
C8A S1A C1A 102.7(8) . . ?
C1A O1A C5 121.2(10) . . ?
O1A C1A S1A 106.3(9) . . ?
O1A C1A C2A 107.4(11) . . ?
O1A C1A C11A 105.3(10) . . ?
C2A C1A S1A 111.6(10) . . ?
C11A C1A S1A 110.9(9) . . ?
C11A C1A C2A 114.8(10) . . ?
C9A S2A C2A 100.2(12) . . ?
C11A O2A C14A 115.5(8) . . ?
C3 C2A S2A 115.0(10) . . ?
C3 C2A H2A 105.1 . . ?
C1A C2A C3 114.7(10) . . ?
C1A C2A S2A 110.6(11) . . ?
C1A C2A H2A 105.1 . . ?
S2A C2A H2A 105.1 . . ?
S1A C8A H8AA 109.2 . . ?
S1A C8A H8AB 109.2 . . ?
H8AA C8A H8AB 107.9 . . ?
C9A C8A S1A 111.9(17) . . ?
C9A C8A H8AA 109.2 . . ?
C9A C8A H8AB 109.2 . . ?
S2A C9A H9AA 109.5 . . ?
S2A C9A H9AB 109.5 . . ?
C8A C9A S2A 110.6(14) . . ?
C8A C9A H9AA 109.5 . . ?
C8A C9A H9AB 109.5 . . ?
H9AA C9A H9AB 108.1 . . ?
O2A C11A C1A 110.8(9) . . ?
O3A C11A C1A 125.0(10) . . ?
O3A C11A O2A 124.1(9) . . ?
O2A C14A H14A 109.5 . . ?
O2A C14A H14B 109.5 . . ?
O2A C14A H14C 109.5 . . ?
H14A C14A H14B 109.5 . . ?
H14A C14A H14C 109.5 . . ?
H14B C14A H14C 109.5 . . ?
C8B S1B C1B 102.3(13) . . ?
C1B O1B C5 109.0(14) . . ?
O1B C1B S1B 107.4(13) . . ?
O1B C1B C2B 113.0(18) . . ?
O1B C1B C11B 99.9(14) . . ?
C2B C1B S1B 116.0(16) . . ?
C2B C1B C11B 103.3(14) . . ?
C11B C1B S1B 116.2(15) . . ?
C2B S2B C9B 104(2) . . ?
C11B O2B C14B 113.5(13) . . ?
C3 C2B C1B 104.4(15) . . ?
C3 C2B S2B 109.4(17) . . ?
C3 C2B H2B 109.0 . . ?
C1B C2B S2B 115.9(18) . . ?
C1B C2B H2B 109.0 . . ?
S2B C2B H2B 109.0 . . ?
S1B C8B H8BA 107.9 . . ?
S1B C8B H8BB 107.9 . . ?
H8BA C8B H8BB 107.2 . . ?
C9B C8B S1B 118(3) . . ?
C9B C8B H8BA 107.9 . . ?
C9B C8B H8BB 107.9 . . ?
S2B C9B H9BA 108.9 . . ?
S2B C9B H9BB 108.9 . . ?
C8B C9B S2B 113(2) . . ?
C8B C9B H9BA 108.9 . . ?
C8B C9B H9BB 108.9 . . ?
H9BA C9B H9BB 107.7 . . ?
O2B C11B C1B 108.6(13) . . ?
O3B C11B C1B 124.8(15) . . ?
O3B C11B O2B 126.5(15) . . ?
O2B C14B H14D 109.5 . . ?
O2B C14B H14E 109.5 . . ?
O2B C14B H14F 109.5 . . ?
H14D C14B H14E 109.5 . . ?
H14D C14B H14F 109.5 . . ?
H14E C14B H14F 109.5 . . ?

loop_
_geom_bond_atom_site_label_1
_geom_bond_atom_site_label_2
_geom_bond_distance
_geom_bond_site_symmetry_2
_geom_bond_publ_flag
C3 H3B 1.0000 . ?
C3 H3A 1.0000 . ?
C3 O4 1.437(6) . ?
C3 C4 1.504(8) . ?
C3 C2A 1.547(13) . ?
C3 C2B 1.50(2) . ?
O4 C16 1.362(7) . ?
C4 H4 1.0000 . ?
C4 C5 1.520(8) . ?
C4 O6 1.440(8) . ?
O5 C16 1.198(7) . ?
C5 H5B 1.0000 . ?
C5 H5A 1.0000 . ?
C5 O8 1.379(9) . ?
C5 O1A 1.489(12) . ?
C5 O1B 1.443(17) . ?
O6 C20 1.346(8) . ?
O7 C20 1.212(9) . ?
O8 H8 0.998(15) . ?
C16 C18 1.481(8) . ?
C18 H18A 0.9800 . ?
C18 H18B 0.9800 . ?
C18 H18C 0.9800 . ?
C20 C22 1.467(11) . ?
C22 H22A 0.9800 . ?
C22 H22B 0.9800 . ?
C22 H22C 0.9800 . ?
S1A C1A 1.829(15) . ?
S1A C8A 1.801(14) . ?
O1A C1A 1.418(13) . ?
C1A C2A 1.547(14) . ?
C1A C11A 1.540(13) . ?
S2A C2A 1.839(12) . ?
S2A C9A 1.824(16) . ?
O2A C11A 1.323(12) . ?
O2A C14A 1.448(11) . ?
C2A H2A 1.0000 . ?
O3A C11A 1.191(13) . ?
C8A H8AA 0.9900 . ?
C8A H8AB 0.9900 . ?
C8A C9A 1.509(15) . ?
C9A H9AA 0.9900 . ?
C9A H9AB 0.9900 . ?
C14A H14A 0.9800 . ?
C14A H14B 0.9800 . ?
C14A H14C 0.9800 . ?
S1B C1B 1.84(2) . ?
S1B C8B 1.81(2) . ?
O1B C1B 1.413(19) . ?
C1B C2B 1.52(2) . ?
C1B C11B 1.549(18) . ?
S2B C2B 1.816(19) . ?
S2B C9B 1.82(2) . ?
O2B C11B 1.316(16) . ?
O2B C14B 1.487(16) . ?
C2B H2B 1.0000 . ?
O3B C11B 1.169(17) . ?
C8B H8BA 0.9900 . ?
C8B H8BB 0.9900 . ?
C8B C9B 1.52(2) . ?
C9B H9BA 0.9900 . ?
C9B H9BB 0.9900 . ?
C14B H14D 0.9800 . ?
C14B H14E 0.9800 . ?
C14B H14F 0.9800 . ?

loop_
_geom_hbond_atom_site_label_D
_geom_hbond_atom_site_label_H
_geom_hbond_atom_site_label_A
_geom_hbond_distance_DH
_geom_hbond_distance_HA
_geom_hbond_distance_DA
_geom_hbond_angle_DHA
_geom_hbond_site_symmetry_A
_geom_hbond_publ_flag
O8 H8 O7 0.998(15) 1.69(3) 2.674(7) 166(9) 2_657 yes

loop_
_geom_torsion_atom_site_label_1
_geom_torsion_atom_site_label_2
_geom_torsion_atom_site_label_3
_geom_torsion_atom_site_label_4
_geom_torsion
_geom_torsion_site_symmetry_1
_geom_torsion_site_symmetry_2
_geom_torsion_site_symmetry_3
_geom_torsion_site_symmetry_4
_geom_torsion_publ_flag
C3 O4 C16 O5 3.5(8) . . . . ?
C3 O4 C16 C18 -175.0(5) . . . . ?
C3 C4 C5 O8 169.2(5) . . . . ?
C3 C4 C5 O1A 45.4(9) . . . . ?
C3 C4 C5 O1B 62.7(10) . . . . ?
C3 C4 O6 C20 -141.9(5) . . . . ?
O4 C3 C4 C5 -170.8(5) . . . . ?
O4 C3 C4 O6 70.9(6) . . . . ?
O4 C3 C2A C1A 172.3(10) . . . . ?
O4 C3 C2A S2A -57.8(12) . . . . ?
O4 C3 C2B C1B 168.7(14) . . . . ?
O4 C3 C2B S2B -66.6(16) . . . . ?
C4 C3 O4 C16 -125.3(5) . . . . ?
C4 C3 C2A C1A 51.8(14) . . . . ?
C4 C3 C2A S2A -178.2(8) . . . . ?
C4 C3 C2B C1B 55.4(19) . . . . ?
C4 C3 C2B S2B -179.9(11) . . . . ?
C4 C5 O1A C1A -50.0(14) . . . . ?
C4 C5 O1B C1B -64.1(15) . . . . ?
C4 O6 C20 O7 8.2(7) . . . . ?
C4 O6 C20 C22 -171.7(5) . . . . ?
C5 C4 O6 C20 96.4(6) . . . . ?
C5 O1A C1A S1A -69.2(13) . . . . ?
C5 O1A C1A C2A 50.3(15) . . . . ?
C5 O1A C1A C11A 173.0(11) . . . . ?
C5 O1B C1B S1B -59.7(18) . . . . ?
C5 O1B C1B C2B 69.5(19) . . . . ?
C5 O1B C1B C11B 178.7(15) . . . . ?
O6 C4 C5 O8 -71.9(6) . . . . ?
O6 C4 C5 O1A 164.3(8) . . . . ?
O6 C4 C5 O1B -178.5(9) . . . . ?
O8 C5 O1A C1A -171.7(10) . . . . ?
O8 C5 O1B C1B -176.0(13) . . . . ?
S1A C1A C2A C3 66.3(13) . . . . ?
S1A C1A C2A S2A -65.7(12) . . . . ?
S1A C1A C11A O2A -167.0(8) . . . . ?
S1A C1A C11A O3A 12.7(15) . . . . ?
S1A C8A C9A S2A 70(2) . . . . ?
O1A C1A C2A C3 -49.8(15) . . . . ?
O1A C1A C2A S2A 178.2(10) . . . . ?
O1A C1A C11A O2A -52.5(12) . . . . ?
O1A C1A C11A O3A 127.3(12) . . . . ?
C1A S1A C8A C9A -60.1(16) . . . . ?
C2A C3 O4 C16 111.9(8) . . . . ?
C2A C3 C4 C5 -48.3(9) . . . . ?
C2A C3 C4 O6 -166.6(8) . . . . ?
C2A C1A C11A O2A 65.4(13) . . . . ?
C2A C1A C11A O3A -114.9(14) . . . . ?
C2A S2A C9A C8A -65(2) . . . . ?
C8A S1A C1A O1A 174.9(11) . . . . ?
C8A S1A C1A C2A 58.1(12) . . . . ?
C8A S1A C1A C11A -71.2(12) . . . . ?
C9A S2A C2A C3 -68.7(15) . . . . ?
C9A S2A C2A C1A 63.2(14) . . . . ?
C11A C1A C2A C3 -166.5(11) . . . . ?
C11A C1A C2A S2A 61.5(15) . . . . ?
C14A O2A C11A C1A 173.5(9) . . . . ?
C14A O2A C11A O3A -6.2(15) . . . . ?
S1B C1B C2B C3 62(2) . . . . ?
S1B C1B C2B S2B -58(2) . . . . ?
S1B C1B C11B O2B -40(2) . . . . ?
S1B C1B C11B O3B 143.8(18) . . . . ?
S1B C8B C9B S2B 60(4) . . . . ?
O1B C1B C2B C3 -62(2) . . . . ?
O1B C1B C2B S2B 177.2(16) . . . . ?
O1B C1B C11B O2B 74.6(19) . . . . ?
O1B C1B C11B O3B -101(2) . . . . ?
C1B S1B C8B C9B -53(3) . . . . ?
C2B C3 O4 C16 121.1(12) . . . . ?
C2B C3 C4 C5 -61.2(13) . . . . ?
C2B C3 C4 O6 -179.5(12) . . . . ?
C2B C1B C11B O2B -168.7(17) . . . . ?
C2B C1B C11B O3B 16(3) . . . . ?
C2B S2B C9B C8B -53(3) . . . . ?
C8B S1B C1B O1B 178.3(17) . . . . ?
C8B S1B C1B C2B 51(2) . . . . ?
C8B S1B C1B C11B -70.8(19) . . . . ?
C9B S2B C2B C3 -64(2) . . . . ?
C9B S2B C2B C1B 53(2) . . . . ?
C11B C1B C2B C3 -169.3(17) . . . . ?
C11B C1B C2B S2B 70(2) . . . . ?
C14B O2B C11B C1B -170.0(16) . . . . ?
C14B O2B C11B O3B 6(3) . . . . ?
